data_1551237
loop_
_publ_author_name
'Fugu, Mohammed B.'
'Ellaby, Rebecca J.'
'O'Connor, Helen M'
'Pitak, Mateusz B.'
'Klooster, Wim'
'Horton, Peter N.'
'Coles, Simon J.'
'Al-Mashhadani, Mohammed H'
'Perepichka, Igor F.'
'Brechin, Euan K.'
'Jones, Leigh F.'

_publ_section_title
;
 Mono- and ditopic hydroxamate ligands towards discrete and extended
 network architectures.
;
_journal_issue 27
_journal_name_full 'Dalton transactions (Cambridge, England : 2003)'
_journal_page_first 10180
_journal_page_last 10190
_journal_paper_doi 10.1039/c9dt01531k
_journal_volume 48
_journal_year 2019
_chemical_formula_moiety 'C8 H11 Cu N3 O7 (H2 O)'
_chemical_formula_sum 'C8 H13 Cu N3 O8'
_chemical_formula_weight 342.75
_space_group_crystal_system monoclinic
_space_group_IT_number 14
_space_group_name_Hall '-P 2ybc'
_space_group_name_H-M_alt 'P 1 21/c 1'
_symmetry_space_group_name_Hall '-P 2ybc'
_symmetry_space_group_name_H-M 'P 1 21/c 1'
_atom_sites_solution_hydrogens mixed
_audit_creation_method SHELXL-2018/3
_audit_update_record
;
2019-05-20 deposited with the CCDC.    2019-06-04 downloaded from the CCDC.
;
_cell_angle_alpha 90
_cell_angle_beta 114.906(4)
_cell_angle_gamma 90
_cell_formula_units_Z 4
_cell_length_a 12.2451(4)
_cell_length_b 10.0658(2)
_cell_length_c 10.9339(3)
_cell_measurement_reflns_used 13558
_cell_measurement_temperature 293.0(2)
_cell_measurement_theta_max 31.9300
_cell_measurement_theta_min 2.7050
_cell_volume 1222.34(7)
_computing_cell_refinement 'crysalispro 1.171.39.30d (rigaku od, 2017)'
_computing_data_collection 'crysalispro 1.171.39.30d (rigaku od, 2017)'
_computing_data_reduction 'crysalispro 1.171.39.30d (rigaku od, 2017)'
_computing_molecular_graphics 'ORTEX - P. McArdle, J.Appl.Cryst.,1995,28,65-65.'
_computing_publication_material 'Oscail - P. McArdle, J.Appl.Cryst.,2017,50,320-326.'
_computing_structure_refinement 'SHELXL-2018/3 (Sheldrick, 2018)'
_computing_structure_solution 'SHELXT - G.M.Sheldrick,Acta Crystallogr.A71(2015)3-8.'
_diffrn_ambient_temperature 293.0(2)
_diffrn_measured_fraction_theta_full 1.000
_diffrn_measured_fraction_theta_max 1.000
_diffrn_measurement_device_type 'xtalab afc12 (rcd3): kappa single'
_diffrn_measurement_method '\w scans'
_diffrn_radiation_type MoK\a
_diffrn_radiation_wavelength 0.71073
_diffrn_reflns_av_R_equivalents 0.0244
_diffrn_reflns_av_unetI/netI 0.0114
_diffrn_reflns_Laue_measured_fraction_full 1.000
_diffrn_reflns_Laue_measured_fraction_max 1.000
_diffrn_reflns_limit_h_max 15
_diffrn_reflns_limit_h_min -15
_diffrn_reflns_limit_k_max 13
_diffrn_reflns_limit_k_min -13
_diffrn_reflns_limit_l_max 14
_diffrn_reflns_limit_l_min -14
_diffrn_reflns_number 27186
_diffrn_reflns_point_group_measured_fraction_full 1.000
_diffrn_reflns_point_group_measured_fraction_max 1.000
_diffrn_reflns_theta_full 25.242
_diffrn_reflns_theta_max 27.482
_diffrn_reflns_theta_min 1.834
_diffrn_source 'fine-focus sealed x-ray tube'
_exptl_absorpt_coefficient_mu 1.832
_exptl_absorpt_correction_T_max 1.00000
_exptl_absorpt_correction_T_min 0.68995
_exptl_absorpt_correction_type multi-scan
_exptl_absorpt_process_details
; 
crysalispro 1.171.39.30d (rigaku oxford diffraction, 2017) 
empirical absorption correction using spherical harmonics, 
 implemented in scale3 abspack scaling algorithm. 
;
_exptl_crystal_colour Green
_exptl_crystal_density_diffrn 1.863
_exptl_crystal_description Parallelepiped
_exptl_crystal_F_000 700
_exptl_crystal_recrystallization_method 'Re-crystallisation from solvent: methanol'
_exptl_crystal_size_max 0.10
_exptl_crystal_size_mid 0.05
_exptl_crystal_size_min 0.03
_refine_diff_density_max 0.445
_refine_diff_density_min -0.269
_refine_diff_density_rms 0.061
_refine_ls_extinction_method none
_refine_ls_goodness_of_fit_ref 1.066
_refine_ls_hydrogen_treatment mixed
_refine_ls_matrix_type full
_refine_ls_number_parameters 206
_refine_ls_number_reflns 2801
_refine_ls_number_restraints 4
_refine_ls_restrained_S_all 1.066
_refine_ls_R_factor_all 0.0230
_refine_ls_R_factor_gt 0.0212
_refine_ls_shift/su_max 0.001
_refine_ls_shift/su_mean 0.000
_refine_ls_structure_factor_coef Fsqd
_refine_ls_weighting_details 'w=1/[\s^2^(Fo^2^)+(0.0256P)^2^+1.1862P] where P=(Fo^2^+2Fc^2^)/3'
_refine_ls_weighting_scheme calc
_refine_ls_wR_factor_gt 0.0547
_refine_ls_wR_factor_ref 0.0555
_reflns_Friedel_coverage 0.000
_reflns_number_gt 2674
_reflns_number_total 2801
_reflns_threshold_expression 'I > 2\s(I)'
_cod_data_source_file c9dt01531k2.cif
_cod_data_source_block bfm82c
_cod_depositor_comments 'Adding full bibliography for 1551234--1551240.cif.'
_cod_database_code 1551237
_shelx_shelxl_version_number 2018/3
_shelx_space_group_comment
; 
The symmetry employed for this shelxl refinement is uniquely defined 
by the following loop, which should always be used as a source of 
symmetry information in preference to the above space-group names. 
They are only intended as comments. 
;
_shelx_estimated_absorpt_t_min 0.838
_shelx_estimated_absorpt_t_max 0.956

loop_
_space_group_symop_operation_xyz
'x, y, z'
'-x, y+1/2, -z+1/2'
'-x, -y, -z'
'x, -y-1/2, z-1/2'

loop_
_atom_site_label
_atom_site_type_symbol
_atom_site_fract_x
_atom_site_fract_y
_atom_site_fract_z
_atom_site_U_iso_or_equiv
_atom_site_adp_type
_atom_site_occupancy
_atom_site_site_symmetry_order
_atom_site_calc_flag
_atom_site_refinement_flags_posn
_atom_site_refinement_flags_adp
Cu1 Cu 0.65079(2) 0.17027(2) 0.09475(2) 0.00974(6) Uani 1 1 d . .
O1 O 0.81913(9) 0.13058(11) 0.19232(11) 0.0129(2) Uani 1 1 d . .
N1 N 0.74337(11) -0.04375(12) 0.25566(12) 0.0109(2) Uani 1 1 d . .
H1 H 0.752156 -0.119296 0.299322 0.013 Uiso 1 1 calc R U
C1 C 0.83663(13) 0.02044(14) 0.25551(14) 0.0095(3) Uani 1 1 d . .
O2 O 0.63076(9) 0.01173(11) 0.18467(11) 0.0126(2) Uani 1 1 d . .
N2 N 1.32128(11) -0.16198(13) 0.49132(13) 0.0117(2) Uani 1 1 d D .
C2 C 0.96059(12) -0.03148(14) 0.32196(14) 0.0092(3) Uani 1 1 d . .
O3 O 0.90759(9) -0.20666(11) 0.42869(11) 0.0129(2) Uani 1 1 d . .
N3 N 0.62086(12) 0.42824(14) 0.27737(14) 0.0167(3) Uani 1 1 d . .
C3 C 1.04814(13) 0.03603(14) 0.29608(15) 0.0113(3) Uani 1 1 d . .
H3 H 1.025187 0.111264 0.238266 0.014 Uiso 1 1 calc R U
O4 O 0.47895(10) 0.18622(12) -0.02507(12) 0.0145(2) Uani 1 1 d D .
C4 C 1.16741(13) -0.00352(15) 0.35224(15) 0.0123(3) Uani 1 1 d . .
H4 H 1.225600 0.043407 0.332899 0.015 Uiso 1 1 calc R U
O5 O 0.60957(11) 0.30407(12) 0.25680(12) 0.0199(2) Uani 1 1 d . .
C5 C 1.20049(13) -0.11270(14) 0.43713(14) 0.0106(3) Uani 1 1 d . .
O6 O 0.67351(13) 0.46964(13) 0.39576(13) 0.0283(3) Uani 1 1 d . .
C6 C 1.11580(13) -0.18173(14) 0.46666(14) 0.0105(3) Uani 1 1 d . .
H6 H 1.139932 -0.255342 0.526573 0.013 Uiso 1 1 calc R U
O7 O 0.57936(11) 0.50626(13) 0.18076(13) 0.0249(3) Uani 1 1 d . .
C7 C 0.99617(13) -0.14237(14) 0.40811(14) 0.0094(3) Uani 1 1 d . .
O8 O 0.35662(12) 0.25297(13) 0.13138(15) 0.0243(3) Uani 1 1 d . .
C8 C 0.94162(15) -0.31323(15) 0.52476(17) 0.0165(3) Uani 1 1 d . .
H8A H 0.974611 -0.386675 0.491951 0.025 Uiso 1 1 calc R U
H8B H 0.870777 -0.344110 0.536589 0.025 Uiso 1 1 calc R U
H8C H 1.002727 -0.281698 0.611359 0.025 Uiso 1 1 calc R U
H2A H 1.3705(18) -0.101(2) 0.488(2) 0.017(5) Uiso 1 1 d D .
H4A H 0.437(2) 0.214(2) 0.009(2) 0.031(6) Uiso 1 1 d D .
H2B H 1.3425(18) -0.188(2) 0.572(2) 0.015(5) Uiso 1 1 d D .
H4B H 0.447(2) 0.119(2) -0.070(2) 0.032(6) Uiso 1 1 d D .
H8E H 0.418(3) 0.270(3) 0.190(3) 0.050(9) Uiso 1 1 d . .
H8D H 0.347(3) 0.166(3) 0.157(3) 0.055(9) Uiso 1 1 d . .

loop_
_atom_site_aniso_label
_atom_site_aniso_U_11
_atom_site_aniso_U_22
_atom_site_aniso_U_33
_atom_site_aniso_U_23
_atom_site_aniso_U_13
_atom_site_aniso_U_12
Cu1 0.00686(9) 0.00926(10) 0.01173(10) 0.00161(6) 0.00256(7) -0.00037(6)
O1 0.0087(5) 0.0122(5) 0.0156(5) 0.0051(4) 0.0031(4) 0.0007(4)
N1 0.0076(5) 0.0102(6) 0.0127(6) 0.0024(5) 0.0023(5) 0.0014(4)
C1 0.0107(6) 0.0096(6) 0.0081(6) -0.0009(5) 0.0038(5) 0.0005(5)
O2 0.0071(5) 0.0124(5) 0.0165(5) 0.0027(4) 0.0032(4) 0.0009(4)
N2 0.0088(6) 0.0129(6) 0.0119(6) -0.0003(5) 0.0030(5) 0.0011(5)
C2 0.0095(6) 0.0095(6) 0.0080(6) -0.0017(5) 0.0030(5) 0.0003(5)
O3 0.0112(5) 0.0125(5) 0.0150(5) 0.0051(4) 0.0056(4) 0.0004(4)
N3 0.0144(6) 0.0176(7) 0.0202(7) 0.0019(5) 0.0092(5) -0.0006(5)
C3 0.0132(7) 0.0097(6) 0.0112(7) 0.0006(5) 0.0054(5) 0.0005(5)
O4 0.0090(5) 0.0146(6) 0.0176(6) -0.0004(4) 0.0033(4) -0.0005(4)
C4 0.0116(7) 0.0121(7) 0.0150(7) -0.0004(6) 0.0072(6) -0.0010(5)
O5 0.0282(6) 0.0157(6) 0.0167(6) -0.0011(4) 0.0104(5) -0.0023(5)
C5 0.0092(6) 0.0114(7) 0.0102(6) -0.0037(5) 0.0031(5) 0.0009(5)
O6 0.0337(7) 0.0206(6) 0.0225(6) -0.0056(5) 0.0039(5) -0.0045(5)
C6 0.0130(7) 0.0096(6) 0.0087(6) -0.0007(5) 0.0043(5) 0.0016(5)
O7 0.0262(6) 0.0253(6) 0.0285(7) 0.0133(5) 0.0165(5) 0.0089(5)
C7 0.0115(6) 0.0090(6) 0.0083(6) -0.0016(5) 0.0047(5) -0.0002(5)
O8 0.0172(6) 0.0191(6) 0.0372(8) -0.0057(5) 0.0122(6) -0.0005(5)
C8 0.0188(8) 0.0128(7) 0.0186(8) 0.0069(6) 0.0086(6) 0.0008(6)

loop_
_atom_type_symbol
_atom_type_description
_atom_type_scat_dispersion_real
_atom_type_scat_dispersion_imag
_atom_type_scat_source
C C 0.0033 0.0016 'International Tables Vol C Tables 4.2.6.8 and 6.1.1.4'
H H 0.0000 0.0000 'International Tables Vol C Tables 4.2.6.8 and 6.1.1.4'
N N 0.0061 0.0033 'International Tables Vol C Tables 4.2.6.8 and 6.1.1.4'
O O 0.0106 0.0060 'International Tables Vol C Tables 4.2.6.8 and 6.1.1.4'
Cu Cu 0.3201 1.2651 'International Tables Vol C Tables 4.2.6.8 and 6.1.1.4'

loop_
_geom_angle_atom_site_label_1
_geom_angle_atom_site_label_2
_geom_angle_atom_site_label_3
_geom_angle
_geom_angle_site_symmetry_1
_geom_angle_site_symmetry_3
O1 Cu1 O2 83.27(4) . .
O1 Cu1 O4 170.30(5) . .
O2 Cu1 O4 94.40(5) . .
O1 Cu1 N2 94.56(5) . 2_755
O2 Cu1 N2 177.33(5) . 2_755
O4 Cu1 N2 88.00(5) . 2_755
O1 Cu1 O5 102.30(5) . .
O2 Cu1 O5 88.69(4) . .
O4 Cu1 O5 87.02(5) . .
N2 Cu1 O5 90.25(5) 2_755 .
C1 O1 Cu1 112.18(9) . .
C1 N1 O2 117.56(12) . .
C1 N1 H1 121.2 . .
O2 N1 H1 121.2 . .
O1 C1 N1 118.72(13) . .
O1 C1 C2 118.55(13) . .
N1 C1 C2 122.70(13) . .
N1 O2 Cu1 107.88(8) . .
C5 N2 Cu1 116.29(9) . 2_745
C5 N2 H2A 110.6(13) . .
Cu1 N2 H2A 108.3(13) 2_745 .
C5 N2 H2B 110.5(14) . .
Cu1 N2 H2B 100.6(14) 2_745 .
H2A N2 H2B 110.1(18) . .
C3 C2 C7 118.34(13) . .
C3 C2 C1 116.53(13) . .
C7 C2 C1 125.13(13) . .
C7 O3 C8 118.07(12) . .
O7 N3 O6 121.24(14) . .
O7 N3 O5 119.89(14) . .
O6 N3 O5 118.87(14) . .
C4 C3 C2 121.85(14) . .
C4 C3 H3 119.1 . .
C2 C3 H3 119.1 . .
Cu1 O4 H4A 115.6(17) . .
Cu1 O4 H4B 115.8(16) . .
H4A O4 H4B 109(2) . .
C3 C4 C5 118.83(13) . .
C3 C4 H4 120.6 . .
C5 C4 H4 120.6 . .
N3 O5 Cu1 129.23(10) . .
C4 C5 C6 120.97(13) . .
C4 C5 N2 120.83(13) . .
C6 C5 N2 118.12(13) . .
C7 C6 C5 119.66(13) . .
C7 C6 H6 120.2 . .
C5 C6 H6 120.2 . .
O3 C7 C6 123.27(13) . .
O3 C7 C2 116.40(12) . .
C6 C7 C2 120.34(13) . .
H8E O8 H8D 99(3) . .
O3 C8 H8A 109.5 . .
O3 C8 H8B 109.5 . .
H8A C8 H8B 109.5 . .
O3 C8 H8C 109.5 . .
H8A C8 H8C 109.5 . .
H8B C8 H8C 109.5 . .

loop_
_geom_bond_atom_site_label_1
_geom_bond_atom_site_label_2
_geom_bond_distance
_geom_bond_site_symmetry_2
Cu1 O1 1.9221(10) .
Cu1 O2 1.9433(11) .
Cu1 O4 1.9617(11) .
Cu1 N2 2.0311(13) 2_755
Cu1 O5 2.4416(12) .
O1 C1 1.2757(18) .
N1 C1 1.3127(19) .
N1 O2 1.3836(15) .
N1 H1 0.8800 .
C1 C2 1.4751(19) .
N2 C5 1.4306(18) .
N2 H2A 0.87(2) .
N2 H2B 0.85(2) .
C2 C3 1.395(2) .
C2 C7 1.406(2) .
O3 C7 1.3606(17) .
O3 C8 1.4350(18) .
N3 O7 1.2405(18) .
N3 O6 1.2498(19) .
N3 O5 1.2671(18) .
C3 C4 1.383(2) .
C3 H3 0.9500 .
O4 H4A 0.80(2) .
O4 H4B 0.84(2) .
C4 C5 1.384(2) .
C4 H4 0.9500 .
C5 C6 1.395(2) .
C6 C7 1.387(2) .
C6 H6 0.9500 .
O8 H8E 0.77(3) .
O8 H8D 0.94(3) .
C8 H8A 0.9800 .
C8 H8B 0.9800 .
C8 H8C 0.9800 .
